data_1515032
loop_
_publ_author_name
'Xiong, Wei-Wei'
'Li, Jian-Rong'
'Hu, Bing'
'Tan, Bin'
'Li, Ren-Fu'
'Huang, Xiao-Ying'

_publ_section_title
;
 Largest discrete supertetrahedral clusters synthesized in ionic liquids
;
_journal_issue 4
_journal_name_full 'Chemical Science'
_journal_page_first 1200
_journal_paper_doi 10.1039/c2sc00824f
_journal_volume 3
_journal_year 2012
_chemical_formula_moiety 'Cu5 Ga30 S53.50 Cl, C97.50 H192 N24'
_chemical_formula_sum 'C97.5 H192 Cl Cu5 Ga30 N24 S53.5'
_chemical_formula_weight 5860.71
_chemical_name_systematic
;
?
;
_space_group_IT_number 2
_symmetry_cell_setting triclinic
_symmetry_space_group_name_Hall '-P 1'
_symmetry_space_group_name_H-M 'P -1'
_atom_sites_solution_hydrogens none
_atom_sites_solution_primary direct
_atom_sites_solution_secondary difmap
_audit_creation_method SHELXL-97
_cell_angle_alpha 115.174(8)
_cell_angle_beta 111.389(14)
_cell_angle_gamma 96.407(11)
_cell_formula_units_Z 2
_cell_length_a 22.168(5)
_cell_length_b 22.846(5)
_cell_length_c 24.663(7)
_cell_measurement_reflns_used 24995
_cell_measurement_temperature 123(2)
_cell_measurement_theta_max 27.3814
_cell_measurement_theta_min 2.1514
_cell_volume 9985(5)
_computing_cell_refinement 'CrystalClear (Rigaku Inc., 2008)'
_computing_data_collection 'CrystalClear (Rigaku Inc., 2008)'
_computing_data_reduction 'CrystalClear (Rigaku Inc., 2008)'
_computing_molecular_graphics 'DIAMOND. Version 3.0. Crystal Impact'
_computing_publication_material 'Windows Word 2003'
_computing_structure_refinement 'SHELXL-97 (Sheldrick, 1997)'
_computing_structure_solution 'SHELXS-97 (Sheldrick, 1990)'
_diffrn_ambient_temperature 123(2)
_diffrn_detector_area_resol_mean 28.5714
_diffrn_measured_fraction_theta_full 0.967
_diffrn_measured_fraction_theta_max 0.967
_diffrn_measurement_device_type 'Saturn724+ (2x2 bin mode)'
_diffrn_measurement_method CCD_Profile_fitting
_diffrn_radiation_monochromator graphite
_diffrn_radiation_source 'fine-focus sealed tube'
_diffrn_radiation_type MoK\a
_diffrn_radiation_wavelength 0.71073
_diffrn_reflns_av_R_equivalents 0.0282
_diffrn_reflns_av_sigmaI/netI 0.0412
_diffrn_reflns_limit_h_max 23
_diffrn_reflns_limit_h_min -26
_diffrn_reflns_limit_k_max 27
_diffrn_reflns_limit_k_min -27
_diffrn_reflns_limit_l_max 29
_diffrn_reflns_limit_l_min -29
_diffrn_reflns_number 65298
_diffrn_reflns_theta_full 25.00
_diffrn_reflns_theta_max 25.00
_diffrn_reflns_theta_min 2.08
_exptl_absorpt_coefficient_mu 5.103
_exptl_absorpt_correction_T_max 1.0000
_exptl_absorpt_correction_T_min 0.7989
_exptl_absorpt_correction_type multi-scan
_exptl_absorpt_process_details 'CrystalClear (Rigaku Inc., 2008)'
_exptl_crystal_colour Colorless
_exptl_crystal_density_diffrn 1.949
_exptl_crystal_density_method 'not measured'
_exptl_crystal_description block
_exptl_crystal_F_000 5786
_exptl_crystal_size_max 0.19
_exptl_crystal_size_mid 0.18
_exptl_crystal_size_min 0.12
_refine_diff_density_max 1.705
_refine_diff_density_min -1.211
_refine_diff_density_rms 0.163
_refine_ls_extinction_method none
_refine_ls_goodness_of_fit_ref 1.012
_refine_ls_hydrogen_treatment none
_refine_ls_matrix_type full
_refine_ls_number_parameters 1419
_refine_ls_number_reflns 34018
_refine_ls_number_restraints 1171
_refine_ls_restrained_S_all 1.013
_refine_ls_R_factor_all 0.1058
_refine_ls_R_factor_gt 0.0822
_refine_ls_shift/su_max 0.025
_refine_ls_shift/su_mean 0.000
_refine_ls_structure_factor_coef Fsqd
_refine_ls_weighting_details 'calc w=1/[\s^2^(Fo^2^)+(0.0000P)^2^+190.0000P] where P=(Fo^2^+2Fc^2^)/3'
_refine_ls_weighting_scheme calc
_refine_ls_wR_factor_gt 0.1456
_refine_ls_wR_factor_ref 0.1548
_reflns_number_gt 24826
_reflns_number_total 34018
_reflns_threshold_expression >2sigma(I)
_cod_data_source_file c2sc00824f.txt
_cod_data_source_block compound-4-WX9-30E
_cod_depositor_comments
;
The following automatic conversions were performed:

'_exptl_absorpt_correction_type' value 'Multi-scan' changed to
'multi-scan' according to
/usr/data/users/saulius/automatic-downloads/retrospective/RSC/lib/dictionaries/cif_core.dic
dictionary named 'cif_core.dic' version 2.4.2 from 2011-04-26.

Automatic conversion script
Id: cif_fix_values 2281 2013-09-26 08:29:07Z andrius 
;
_cod_original_cell_volume 9984(4)
_cod_original_formula_sum 'C97.50 H192 Cl Cu5 Ga30 N24 S53.50'
_cod_database_code 1515032

loop_
_symmetry_equiv_pos_as_xyz
'x, y, z'
'-x, -y, -z'

loop_
_atom_site_label
_atom_site_type_symbol
_atom_site_fract_x
_atom_site_fract_y
_atom_site_fract_z
_atom_site_U_iso_or_equiv
_atom_site_adp_type
_atom_site_occupancy
_atom_site_symmetry_multiplicity
_atom_site_calc_flag
_atom_site_refinement_flags
_atom_site_disorder_assembly
_atom_site_disorder_group
Ga1 Ga -0.26482(7) 0.10439(8) 0.33705(8) 0.0611(4) Uani 1 1 d . . .
Ga2 Ga -0.09253(6) 0.17671(6) 0.45997(6) 0.0395(3) Uani 1 1 d . A .
Ga3 Ga -0.15406(6) 0.21292(6) 0.31581(6) 0.0455(3) Uani 1 1 d . A .
Ga4 Ga -0.14626(6) 0.03628(6) 0.28042(6) 0.0469(3) Uani 1 1 d . A .
Ga5 Ga 0.08869(6) 0.24909(6) 0.58043(5) 0.0356(2) Uani 1 1 d . A .
Ga6 Ga 0.02572(6) 0.28599(5) 0.43990(6) 0.0346(2) Uani 0.67 1 d P A 1
Cu6 Cu 0.02572(6) 0.28599(5) 0.43990(6) 0.0346(2) Uani 0.33 1 d P A 2
Ga7 Ga 0.03405(6) 0.11147(5) 0.40579(5) 0.0347(3) Uani 0.67 1 d P A 1
Cu7 Cu 0.03405(6) 0.11147(5) 0.40579(5) 0.0347(3) Uani 0.33 1 d P A 2
Ga8 Ga -0.03721(6) 0.31998(6) 0.29764(6) 0.0370(3) Uani 1 1 d . A .
Ga9 Ga -0.02857(6) 0.14665(6) 0.26324(6) 0.0357(3) Uani 0.67 1 d P A 1
Cu9 Cu -0.02857(6) 0.14665(6) 0.26324(6) 0.0357(3) Uani 0.33 1 d P A 2
Ga10 Ga -0.02160(6) -0.02673(5) 0.22950(6) 0.0396(3) Uani 1 1 d . A .
Ga11 Ga 0.26919(6) 0.32249(6) 0.70385(5) 0.0401(3) Uani 1 1 d . A .
Ga12 Ga 0.20886(5) 0.35940(5) 0.56389(5) 0.0329(2) Uani 0.67 1 d P A 1
Cu12 Cu 0.20886(5) 0.35940(5) 0.56389(5) 0.0329(2) Uani 0.33 1 d P A 2
Ga13 Ga 0.21662(6) 0.18565(6) 0.52953(5) 0.0348(3) Uani 0.67 1 d P A 1
Cu13 Cu 0.21662(6) 0.18565(6) 0.52953(5) 0.0348(3) Uani 0.33 1 d P A 2
Ga14 Ga 0.14533(6) 0.39486(6) 0.42303(6) 0.0353(3) Uani 0.67 1 d P A 1
Cu14 Cu 0.14533(6) 0.39486(6) 0.42303(6) 0.0353(3) Uani 0.33 1 d P A 2
Ga15 Ga 0.16192(6) 0.04890(5) 0.35515(5) 0.0355(3) Uani 0.67 1 d P A 1
Cu15 Cu 0.16192(6) 0.04890(5) 0.35515(5) 0.0355(3) Uani 0.33 1 d P A 2
Ga16 Ga 0.08001(6) 0.42815(6) 0.28114(6) 0.0424(3) Uani 1 1 d . A .
Ga17 Ga 0.09034(6) 0.25543(6) 0.24634(6) 0.0361(3) Uani 0.67 1 d P A 1
Cu17 Cu 0.09034(6) 0.25543(6) 0.24634(6) 0.0361(3) Uani 0.33 1 d P A 2
Ga18 Ga 0.09868(6) 0.08332(6) 0.21262(5) 0.0366(3) Uani 0.67 1 d P A 1
Cu18 Cu 0.09868(6) 0.08332(6) 0.21262(5) 0.0366(3) Uani 0.33 1 d P A 2
Ga19 Ga 0.10452(6) -0.08989(6) 0.17922(6) 0.0454(3) Uani 1 1 d . A .
Ga20 Ga 0.44453(6) 0.39185(6) 0.81151(6) 0.0443(3) Uani 1 1 d . A .
Ga21 Ga 0.39193(6) 0.43574(6) 0.68697(5) 0.0392(3) Uani 1 1 d . A .
Ga22 Ga 0.40136(6) 0.25880(6) 0.65282(5) 0.0399(3) Uani 1 1 d . A .
Ga23 Ga 0.33017(6) 0.46894(5) 0.54706(5) 0.0356(2) Uani 1 1 d . A .
Ga24 Ga 0.33830(6) 0.29594(5) 0.51291(5) 0.0342(2) Uani 0.67 1 d P A 1
Cu24 Cu 0.33830(6) 0.29594(5) 0.51291(5) 0.0342(2) Uani 0.33 1 d P A 2
Ga25 Ga 0.34594(6) 0.12365(6) 0.47947(5) 0.0369(3) Uani 1 1 d . A .
Ga26 Ga 0.26789(6) 0.50540(6) 0.40895(6) 0.0414(3) Uani 1 1 d . A .
Ga27 Ga 0.27457(6) 0.33092(6) 0.37222(5) 0.0348(2) Uani 0.67 1 d P A 1
Cu27 Cu 0.27457(6) 0.33092(6) 0.37222(5) 0.0348(2) Uani 0.33 1 d P A 2
Ga28 Ga 0.28345(6) 0.15903(6) 0.33884(5) 0.0362(3) Uani 0.67 1 d P A 1
Cu28 Cu 0.28345(6) 0.15903(6) 0.33884(5) 0.0362(3) Uani 0.33 1 d P A 2
Ga29 Ga 0.29163(6) -0.01370(6) 0.30621(6) 0.0450(3) Uani 1 1 d . A .
Ga30 Ga 0.20278(7) 0.52926(7) 0.27080(7) 0.0549(3) Uani 1 1 d . . .
Ga31 Ga 0.21139(6) 0.36361(6) 0.22922(6) 0.0434(3) Uani 1 1 d . . .
Ga32 Ga 0.21891(6) 0.19379(6) 0.19679(6) 0.0406(3) Uani 1 1 d . . .
Ga33 Ga 0.22816(7) 0.02182(6) 0.16285(6) 0.0470(3) Uani 1 1 d . . .
Ga34 Ga 0.23313(7) -0.14224(7) 0.13736(6) 0.0552(3) Uani 1 1 d . . .
Cu1 Cu 0.15359(6) 0.22147(6) 0.38852(5) 0.0306(2) Uani 1 1 d . A .
Cl1 Cl -0.37317(17) 0.0730(2) 0.3201(2) 0.0820(11) Uani 1 1 d . . .
S2 S -0.19956(14) 0.14601(15) 0.44715(16) 0.0510(7) Uani 1 1 d . . .
S3 S -0.26303(14) 0.18248(15) 0.30156(16) 0.0514(7) Uani 1 1 d . . .
S4 S -0.25528(15) 0.00652(16) 0.26556(19) 0.0608(8) Uani 1 1 d . . .
S5 S -0.01836(13) 0.22068(14) 0.56876(13) 0.0408(6) Uani 1 1 d . . .
S6 S -0.08331(13) 0.25930(13) 0.42915(13) 0.0374(6) Uani 1 1 d . . .
S7 S -0.07474(13) 0.07860(13) 0.39334(13) 0.0395(6) Uani 1 1 d . . .
S8 S -0.14610(13) 0.29040(14) 0.28328(14) 0.0422(6) Uani 1 1 d . . .
S9 S -0.14009(13) 0.11523(13) 0.24511(13) 0.0407(6) Uani 1 1 d . . .
S10 S -0.12947(14) -0.05749(13) 0.21518(14) 0.0448(6) Uani 1 1 d . . .
S11 S 0.16220(14) 0.29212(14) 0.69010(13) 0.0429(6) Uani 1 1 d . . .
S12 S 0.10035(12) 0.33267(12) 0.55186(12) 0.0332(5) Uani 1 1 d . . .
S13 S 0.10814(12) 0.15161(12) 0.51622(12) 0.0341(5) Uani 1 1 d . . .
S14 S 0.03667(12) 0.36826(12) 0.41112(12) 0.0338(5) Uani 1 1 d . . .
S15 S 0.04477(12) 0.19106(11) 0.37420(11) 0.0305(5) Uani 1 1 d . . .
S16 S 0.05331(13) 0.01520(12) 0.34170(12) 0.0355(5) Uani 1 1 d . . .
S17 S -0.02760(13) 0.39840(13) 0.26603(14) 0.0421(6) Uani 1 1 d . . .
S18 S -0.02061(13) 0.22354(12) 0.22775(12) 0.0354(5) Uani 1 1 d . . .
S19 S -0.01204(13) 0.05148(12) 0.19433(12) 0.0367(6) Uani 1 1 d . . .
S20 S -0.00307(14) -0.12068(13) 0.16415(14) 0.0463(7) Uani 1 1 d . . .
S21 S 0.34354(14) 0.36483(15) 0.81263(13) 0.0464(7) Uani 1 1 d . . .
S22 S 0.28272(13) 0.40763(13) 0.67674(12) 0.0366(6) Uani 1 1 d . . .
S23 S 0.29191(13) 0.22695(13) 0.64040(12) 0.0368(6) Uani 1 1 d . . .
S24 S 0.22038(12) 0.44196(12) 0.53546(12) 0.0337(5) Uani 1 1 d . . .
S25 S 0.22975(12) 0.26575(11) 0.49903(11) 0.0294(5) Uani 1 1 d . . .
S26 S 0.23662(13) 0.08925(12) 0.46569(12) 0.0351(5) Uani 1 1 d . . .
S27 S 0.15710(13) 0.47785(12) 0.39468(13) 0.0376(6) Uani 1 1 d . . .
S28 S 0.16588(12) 0.30108(11) 0.35733(11) 0.0310(5) Uani 1 1 d . . .
S29 S 0.17428(12) 0.12763(12) 0.32311(11) 0.0318(5) Uani 1 1 d . . .
S30 S 0.18157(13) -0.04740(13) 0.29143(13) 0.0397(6) Uani 1 1 d . . .
S31 S 0.09225(16) 0.50770(15) 0.25138(16) 0.0515(7) Uani 1 1 d . A .
S32 S 0.09990(13) 0.33379(13) 0.21207(13) 0.0389(6) Uani 1 1 d . A .
S33 S 0.10710(13) 0.16008(13) 0.17656(12) 0.0372(6) Uani 1 1 d . A .
S34 S 0.11609(14) -0.01187(13) 0.14333(13) 0.0408(6) Uani 1 1 d . A .
S35 S 0.12423(16) -0.18316(14) 0.11538(14) 0.0532(7) Uani 1 1 d . A .
S36 S 0.46664(14) 0.48077(14) 0.79630(13) 0.0468(7) Uani 1 1 d . . .
S37 S 0.47719(15) 0.30203(14) 0.76174(13) 0.0478(7) Uani 1 1 d . . .
S38 S 0.40559(13) 0.51456(13) 0.65689(13) 0.0404(6) Uani 1 1 d . . .
S39 S 0.41675(12) 0.34175(12) 0.62374(12) 0.0362(5) Uani 1 1 d . . .
S40 S 0.42138(14) 0.16530(13) 0.58830(13) 0.0416(6) Uani 1 1 d . . .
S41 S 0.34375(14) 0.54916(13) 0.51776(14) 0.0416(6) Uani 1 1 d . . .
S42 S 0.35492(12) 0.37594(12) 0.48205(12) 0.0347(5) Uani 1 1 d . . .
S43 S 0.36308(13) 0.20413(12) 0.44868(12) 0.0351(5) Uani 1 1 d . . .
S44 S 0.36807(15) 0.03076(14) 0.41568(13) 0.0477(7) Uani 1 1 d . . .
S45 S 0.28244(16) 0.58543(14) 0.38009(16) 0.0510(7) Uani 1 1 d . A .
S46 S 0.29048(13) 0.41137(13) 0.34173(13) 0.0387(6) Uani 1 1 d . A .
S47 S 0.29901(13) 0.23893(13) 0.30795(12) 0.0374(6) Uani 1 1 d . A .
S48 S 0.30758(14) 0.06629(13) 0.27418(13) 0.0409(6) Uani 1 1 d . A .
S49 S 0.31219(16) -0.10734(15) 0.24380(15) 0.0555(8) Uani 1 1 d . A .
S51 S 0.22520(17) 0.44298(16) 0.19942(16) 0.0535(7) Uani 1 1 d . B .
S52 S 0.23100(16) 0.27076(14) 0.16399(14) 0.0468(7) Uani 1 1 d . B .
S53 S 0.24149(15) 0.10105(14) 0.13238(13) 0.0460(7) Uani 1 1 d . B .
S54 S 0.24944(17) -0.07043(15) 0.09844(14) 0.0546(8) Uani 1 1 d . B .
S55 S 0.2540(2) -0.23595(18) 0.07316(18) 0.0752(10) Uani 1 1 d . B .
N1 N 0.5137(4) 0.4342(4) 0.9097(4) 0.050(2) Uiso 1 1 d DU . .
N2 N 0.5719(5) 0.4537(5) 1.0122(5) 0.062(2) Uiso 1 1 d DU . .
C1 C 0.5587(6) 0.5007(5) 0.9490(6) 0.056(3) Uiso 1 1 d DU A .
C2 C 0.5952(6) 0.5127(6) 1.0126(6) 0.060(3) Uiso 1 1 d DU A .
C3 C 0.5224(6) 0.4070(6) 0.9491(6) 0.063(3) Uiso 1 1 d DU A .
C4 C 0.4848(7) 0.3373(6) 0.9279(7) 0.072(3) Uiso 1 1 d DU . .
C5 C 0.5957(7) 0.4441(7) 1.0717(6) 0.075(3) Uiso 1 1 d DU A .
C6 C 0.6687(8) 0.4440(9) 1.0940(9) 0.107(4) Uiso 1 1 d DU . .
C7 C 0.6754(10) 0.3835(10) 1.0453(10) 0.119(4) Uiso 1 1 d DU A .
C8 C 0.7124(17) 0.3457(15) 1.0827(16) 0.217(9) Uiso 1 1 d DU . .
N3 N 0.2067(14) 0.5965(15) 0.2373(14) 0.104(8) Uiso 0.50 1 d PDU B 1
N4 N 0.1867(11) 0.6460(12) 0.1778(11) 0.118(6) Uiso 0.50 1 d PDU B 1
C11 C 0.2471(14) 0.6621(17) 0.2790(12) 0.107(7) Uiso 0.50 1 d PDU B 1
C12 C 0.2343(14) 0.6932(12) 0.2415(13) 0.114(7) Uiso 0.50 1 d PDU B 1
C13 C 0.1700(13) 0.5863(12) 0.1761(13) 0.108(7) Uiso 0.50 1 d PDU B 1
C14 C 0.1200(15) 0.5236(13) 0.1159(14) 0.103(8) Uiso 0.50 1 d PDU B 1
C15 C 0.1568(15) 0.6566(18) 0.1195(15) 0.124(7) Uiso 0.50 1 d PDU B 1
C16 C 0.0807(16) 0.653(2) 0.1031(18) 0.139(7) Uiso 0.50 1 d PDU B 1
C17 C 0.0402(18) 0.636(3) 0.0296(18) 0.160(9) Uiso 0.50 1 d PDU B 1
C18 C -0.026(2) 0.654(3) 0.016(3) 0.206(17) Uiso 0.50 1 d PDU B 1
N5 N 0.5614(8) 0.1210(10) 0.8215(9) 0.085(5) Uiso 0.50 1 d PDU C 1
N6 N 0.5170(8) 0.0777(10) 0.7117(9) 0.088(5) Uiso 0.50 1 d PDU C 1
C21 C 0.5451(11) 0.1697(10) 0.8065(11) 0.091(5) Uiso 0.50 1 d PDU C 1
C22 C 0.5178(13) 0.1434(11) 0.7413(11) 0.097(5) Uiso 0.50 1 d PDU C 1
C23 C 0.5443(12) 0.0646(10) 0.7629(10) 0.087(5) Uiso 0.50 1 d PDU C 1
C24 C 0.5917(14) 0.1289(15) 0.8890(11) 0.093(8) Uiso 0.50 1 d PDU C 1
C25 C 0.5547(13) 0.0000(11) 0.7571(13) 0.073(6) Uiso 0.50 1 d PDU C 1
C26 C 0.4921(11) 0.0330(13) 0.6395(10) 0.080(5) Uiso 0.50 1 d PDU C 1
C27 C 0.4115(13) 0.0214(18) 0.6028(13) 0.117(6) Uiso 0.50 1 d PDU C 1
C28 C 0.4006(15) 0.0748(18) 0.6590(17) 0.115(5) Uiso 0.50 1 d PDU C 1
C29 C 0.3273(18) 0.067(2) 0.642(2) 0.129(8) Uiso 0.50 1 d PDU C 1
N7 N 0.4645(8) 0.4399(10) 0.3936(9) 0.085(5) Uiso 0.50 1 d PDU D 1
N8 N 0.4235(9) 0.4081(10) 0.2877(8) 0.085(4) Uiso 0.50 1 d PDU D 1
C31 C 0.4557(11) 0.3729(10) 0.3604(11) 0.078(4) Uiso 0.50 1 d PDU D 1
C32 C 0.4294(13) 0.3500(10) 0.2940(11) 0.088(4) Uiso 0.50 1 d PDU D 1
C33 C 0.4457(12) 0.4611(10) 0.3482(9) 0.084(5) Uiso 0.50 1 d PDU . 1
C34 C 0.4901(13) 0.4851(13) 0.4667(10) 0.082(5) Uiso 0.50 1 d PDU . 1
C35 C 0.4483(16) 0.5338(11) 0.3722(14) 0.082(5) Uiso 0.50 1 d PDU . 1
C36 C 0.3976(14) 0.4047(14) 0.2227(10) 0.094(5) Uiso 0.50 1 d PDU D 1
C37 C 0.4091(18) 0.3529(16) 0.1694(12) 0.099(6) Uiso 0.50 1 d PDU D 1
C38 C 0.382(2) 0.3579(19) 0.1063(14) 0.121(9) Uiso 0.50 1 d PDU D 1
C39 C 0.410(3) 0.319(2) 0.0600(18) 0.156(13) Uiso 0.50 1 d PDU D 1
N9 N 0.5528(10) 0.3495(12) 0.5862(11) 0.119(5) Uiso 0.50 1 d PDU E 1
N10 N 0.5915(10) 0.3967(12) 0.6954(10) 0.125(5) Uiso 0.50 1 d PDU E 1
C41 C 0.5614(15) 0.2989(12) 0.6035(14) 0.120(5) Uiso 0.50 1 d PDU E 1
C42 C 0.5849(17) 0.3301(14) 0.6709(14) 0.123(5) Uiso 0.50 1 d PDU E 1
C43 C 0.5729(14) 0.4089(12) 0.6436(12) 0.122(5) Uiso 0.50 1 d PDU . 1
C44 C 0.5282(16) 0.3354(18) 0.5172(13) 0.118(8) Uiso 0.50 1 d PDU E 1
C45 C 0.571(2) 0.4753(14) 0.6527(19) 0.119(6) Uiso 0.50 1 d PDU . 1
C46 C 0.6157(17) 0.4488(16) 0.7659(12) 0.130(5) Uiso 0.50 1 d PDU E 1
C47 C 0.6450(19) 0.4295(19) 0.8159(14) 0.133(5) Uiso 0.50 1 d PDU E 1
C48 C 0.699(2) 0.4755(19) 0.8835(16) 0.140(6) Uiso 0.50 1 d PDU E 1
C49 C 0.746(2) 0.439(2) 0.912(2) 0.151(9) Uiso 0.50 1 d PDU E 1
N11 N 0.2650(11) 0.6873(10) 0.5507(10) 0.110(6) Uiso 0.50 1 d PDU F 1
N12 N 0.3186(11) 0.6763(10) 0.6375(10) 0.114(5) Uiso 0.50 1 d PDU F 1
C51 C 0.3321(12) 0.7255(12) 0.5797(13) 0.104(6) Uiso 0.50 1 d PDU F 1
C52 C 0.3648(12) 0.7192(14) 0.6347(13) 0.114(6) Uiso 0.50 1 d PDU F 1
C53 C 0.2585(11) 0.6575(13) 0.5862(12) 0.110(5) Uiso 0.50 1 d PDU F 1
C54 C 0.2044(14) 0.6748(16) 0.4901(13) 0.102(8) Uiso 0.50 1 d PDU F 1
C55 C 0.1924(13) 0.6143(15) 0.5694(16) 0.090(7) Uiso 0.50 1 d PDU F 1
C56 C 0.3327(14) 0.6555(15) 0.6895(14) 0.112(5) Uiso 0.50 1 d PDU F 1
C57 C 0.2713(16) 0.6117(18) 0.6761(18) 0.117(5) Uiso 0.50 1 d PDU F 1
C58 C 0.2626(16) 0.5767(18) 0.7107(18) 0.115(6) Uiso 0.50 1 d PDU F 1
C59 C 0.1848(16) 0.5384(19) 0.681(2) 0.114(8) Uiso 0.50 1 d PDU F 1
N13 N 0.0025(11) 0.2953(12) 0.0536(10) 0.127(6) Uiso 0.50 1 d PDU G 1
N14 N -0.0840(12) 0.2726(13) 0.0730(13) 0.125(6) Uiso 0.50 1 d PDU G 1
C61 C -0.0169(14) 0.3527(12) 0.0752(14) 0.119(7) Uiso 0.50 1 d PDU G 1
C62 C -0.0698(15) 0.3393(14) 0.0867(16) 0.130(6) Uiso 0.50 1 d PDU G 1
C63 C -0.0383(13) 0.2484(12) 0.0542(15) 0.127(6) Uiso 0.50 1 d PDU G 1
C64 C 0.0584(15) 0.2909(18) 0.0354(17) 0.118(9) Uiso 0.50 1 d PDU G 1
C65 C -0.0369(19) 0.1772(14) 0.0327(19) 0.130(8) Uiso 0.50 1 d PDU G 1
C66 C -0.1379(17) 0.2369(19) 0.078(2) 0.136(6) Uiso 0.50 1 d PDU G 1
C67 C -0.1814(19) 0.247(2) 0.103(2) 0.141(6) Uiso 0.50 1 d PDU G 1
C68 C -0.2487(18) 0.215(2) 0.088(3) 0.159(7) Uiso 0.50 1 d PDU G 1
C69 C -0.278(2) 0.149(2) 0.079(3) 0.171(11) Uiso 0.50 1 d PDU G 1
N3A N 0.1378(13) 0.1544(13) 0.7097(15) 0.154(5) Uiso 0.50 1 d PDU H 1
N4A N 0.0395(13) 0.1640(13) 0.7061(14) 0.148(5) Uiso 0.50 1 d PDU H 1
C11A C 0.1508(15) 0.2038(15) 0.7715(14) 0.153(5) Uiso 0.50 1 d PDU H 1
C12A C 0.0894(17) 0.2108(16) 0.7692(14) 0.152(6) Uiso 0.50 1 d PDU H 1
C13A C 0.0686(13) 0.1304(15) 0.6704(14) 0.152(5) Uiso 0.50 1 d PDU H 1
C14A C 0.1853(18) 0.128(2) 0.685(2) 0.144(8) Uiso 0.50 1 d PDU H 1
C15A C 0.037(2) 0.0791(18) 0.6009(15) 0.152(8) Uiso 0.50 1 d PDU H 1
C16A C -0.0332(15) 0.153(2) 0.6825(18) 0.155(5) Uiso 0.50 1 d PDU H 1
C17A C -0.0596(18) 0.191(2) 0.727(2) 0.159(5) Uiso 0.50 1 d PDU H 1
C18A C -0.1317(18) 0.189(2) 0.699(2) 0.165(6) Uiso 0.50 1 d PDU H 1
C19A C -0.140(3) 0.259(2) 0.713(3) 0.174(10) Uiso 0.50 1 d PDU H 1
S50 S 0.2196(4) 0.6124(4) 0.2445(4) 0.0584(19) Uani 0.50 1 d P B 2
N3B N -0.0432(13) 0.0797(13) 0.5876(15) 0.157(6) Uiso 0.50 1 d PDU I 2
N4B N -0.1318(14) 0.1012(13) 0.6012(15) 0.155(6) Uiso 0.50 1 d PDU I 2
C12B C -0.0765(17) 0.1379(17) 0.6605(14) 0.154(5) Uiso 0.50 1 d PDU I 2
C11B C -0.0192(15) 0.1257(16) 0.6511(15) 0.149(5) Uiso 0.50 1 d PDU I 2
C13B C -0.1113(14) 0.0618(15) 0.5549(14) 0.150(6) Uiso 0.50 1 d PDU I 2
C15B C -0.1525(19) 0.0142(18) 0.4860(15) 0.150(10) Uiso 0.50 1 d PDU I 2
C14B C -0.0047(19) 0.048(2) 0.551(2) 0.153(8) Uiso 0.50 1 d PDU I 2
C16B C -0.2028(16) 0.0975(17) 0.5831(19) 0.163(6) Uiso 0.50 1 d PDU I 2
C17B C -0.221(2) 0.163(2) 0.607(2) 0.170(7) Uiso 0.50 1 d PDU I 2
C18B C -0.251(2) 0.175(2) 0.655(2) 0.169(8) Uiso 0.50 1 d PDU I 2
C19B C -0.197(3) 0.210(3) 0.728(2) 0.156(11) Uiso 0.50 1 d PDU I 2
N5B N 0.3049(13) 0.0908(11) 0.6700(12) 0.119(5) Uiso 0.50 1 d PDU J 2
N6B N 0.2828(13) 0.1583(11) 0.7485(12) 0.132(5) Uiso 0.50 1 d PDU J 2
C21B C 0.3660(12) 0.1270(14) 0.7281(14) 0.118(5) Uiso 0.50 1 d PDU J 2
C22B C 0.3517(13) 0.1688(15) 0.7780(13) 0.129(6) Uiso 0.50 1 d PDU J 2
C23B C 0.2564(12) 0.1111(14) 0.6840(12) 0.128(6) Uiso 0.50 1 d PDU J 2
C24B C 0.2932(19) 0.0385(16) 0.6028(14) 0.121(9) Uiso 0.50 1 d PDU J 2
C25B C 0.1831(13) 0.0848(19) 0.6358(17) 0.134(8) Uiso 0.50 1 d PDU J 2
C26B C 0.2436(17) 0.1918(17) 0.7803(15) 0.139(5) Uiso 0.50 1 d PDU J 2
C27B C 0.281(2) 0.228(2) 0.8566(15) 0.147(6) Uiso 0.50 1 d PDU J 2
C28B C 0.236(2) 0.260(2) 0.8850(18) 0.155(7) Uiso 0.50 1 d PDU J 2
C29B C 0.194(2) 0.293(3) 0.854(3) 0.168(10) Uiso 0.50 1 d PDU J 2
N7B N 0.4802(10) 0.2789(11) 0.3876(11) 0.112(5) Uiso 0.50 1 d PDU K 2
N8B N 0.4475(11) 0.1942(11) 0.2875(11) 0.123(5) Uiso 0.50 1 d PDU K 2
C31B C 0.4550(13) 0.3027(12) 0.3444(13) 0.105(5) Uiso 0.50 1 d PDU K 2
C32B C 0.4324(15) 0.2499(14) 0.2804(13) 0.111(5) Uiso 0.50 1 d PDU K 2
C33B C 0.4728(14) 0.2112(11) 0.3504(11) 0.114(6) Uiso 0.50 1 d PDU K 2
C34B C 0.5099(16) 0.3157(16) 0.4607(12) 0.112(8) Uiso 0.50 1 d PDU K 2
C35B C 0.4990(19) 0.1725(18) 0.3845(19) 0.144(9) Uiso 0.50 1 d PDU K 2
C36B C 0.4349(17) 0.1289(14) 0.2310(14) 0.142(6) Uiso 0.50 1 d PDU K 2
C37B C 0.4853(18) 0.130(2) 0.2006(17) 0.149(7) Uiso 0.50 1 d PDU K 2
C38B C 0.435(2) 0.095(2) 0.1221(17) 0.161(9) Uiso 0.50 1 d PDU K 2
C39B C 0.373(2) 0.046(3) 0.111(2) 0.189(13) Uiso 0.50 1 d PDU K 2
N9B N 0.6118(10) 0.3005(12) 0.7042(11) 0.121(5) Uiso 0.50 1 d PDU L 2
N10B N 0.6554(11) 0.3376(12) 0.8116(11) 0.131(5) Uiso 0.50 1 d PDU L 2
C41B C 0.6281(14) 0.2477(12) 0.7140(13) 0.121(5) Uiso 0.50 1 d PDU L 2
C42B C 0.6561(15) 0.2701(13) 0.7794(14) 0.116(5) Uiso 0.50 1 d PDU L 2
C43B C 0.6302(15) 0.3543(12) 0.7653(12) 0.125(5) Uiso 0.50 1 d PDU L 2
C45B C 0.617(2) 0.4187(14) 0.7713(19) 0.125(7) Uiso 0.50 1 d PDU L 2
C44B C 0.5830(17) 0.2962(18) 0.6391(14) 0.118(7) Uiso 0.50 1 d PDU L 2
C46B C 0.6825(17) 0.3723(15) 0.8843(13) 0.136(6) Uiso 0.50 1 d PDU L 2
C47B C 0.677(2) 0.4403(15) 0.9183(18) 0.144(6) Uiso 0.50 1 d PDU L 2
C48B C 0.7415(19) 0.4981(17) 0.950(2) 0.149(7) Uiso 0.50 1 d PDU L 2
C49B C 0.723(3) 0.555(2) 0.938(3) 0.166(10) Uiso 0.50 1 d PDU L 2
N13B N -0.1528(12) -0.0635(12) 0.0338(10) 0.140(7) Uiso 0.50 1 d PDU M 2
N14B N -0.1659(13) 0.0362(11) 0.0557(11) 0.140(6) Uiso 0.50 1 d PDU M 2
C61B C -0.1071(14) -0.0307(15) 0.0253(15) 0.140(7) Uiso 0.50 1 d PDU M 2
C62B C -0.1142(15) 0.0318(15) 0.0386(17) 0.144(6) Uiso 0.50 1 d PDU M 2
C63B C -0.1886(14) -0.0223(13) 0.0544(15) 0.130(7) Uiso 0.50 1 d PDU M 2
C64B C -0.1663(16) -0.1297(13) 0.0264(15) 0.101(8) Uiso 0.50 1 d PDU M 2
C67B C -0.180(2) 0.1550(16) 0.077(3) 0.152(6) Uiso 0.50 1 d PDU M 2
C66B C -0.1939(18) 0.0898(14) 0.0724(19) 0.150(6) Uiso 0.50 1 d PDU M 2
C65B C -0.2460(17) -0.043(2) 0.064(2) 0.146(10) Uiso 0.50 1 d PDU M 2
C68B C -0.123(2) 0.1807(19) 0.066(2) 0.147(5) Uiso 0.50 1 d PDU M 2
C69B C -0.112(3) 0.253(2) 0.079(3) 0.143(9) Uiso 0.50 1 d PDU M 2
N11B N 0.0895(11) 0.4465(9) 0.7000(9) 0.094(5) Uiso 0.50 1 d PDU N 2
N12B N 0.0845(11) 0.4869(9) 0.6332(10) 0.099(5) Uiso 0.50 1 d PDU N 2
C51B C 0.1547(11) 0.4832(12) 0.7210(11) 0.101(6) Uiso 0.50 1 d PDU N 2
C52B C 0.1535(11) 0.5095(13) 0.6819(13) 0.101(5) Uiso 0.50 1 d PDU N 2
C53B C 0.0484(10) 0.4501(12) 0.6472(11) 0.092(6) Uiso 0.50 1 d PDU N 2
C54B C 0.0694(17) 0.4135(15) 0.7323(15) 0.109(9) Uiso 0.50 1 d PDU N 2
C55B C -0.0260(10) 0.4137(13) 0.6101(13) 0.077(7) Uiso 0.50 1 d PDU N 2
C56B C 0.0669(13) 0.5063(13) 0.5837(12) 0.094(5) Uiso 0.50 1 d PDU N 2
C57B C 0.1129(15) 0.5527(18) 0.5812(18) 0.116(5) Uiso 0.50 1 d PDU N 2
C58B C 0.1877(15) 0.5795(19) 0.6259(18) 0.114(5) Uiso 0.50 1 d PDU N 2
C59B C 0.2240(18) 0.619(2) 0.602(2) 0.119(8) Uiso 0.50 1 d PDU N 2

loop_
_atom_site_aniso_label
_atom_site_aniso_U_11
_atom_site_aniso_U_22
_atom_site_aniso_U_33
_atom_site_aniso_U_23
_atom_site_aniso_U_13
_atom_site_aniso_U_12
Ga1 0.0323(7) 0.0761(10) 0.0749(10) 0.0426(8) 0.0217(7) 0.0075(7)
Ga2 0.0324(6) 0.0408(6) 0.0466(7) 0.0231(5) 0.0192(5) 0.0066(5)
Ga3 0.0389(7) 0.0438(7) 0.0519(7) 0.0255(6) 0.0176(6) 0.0121(6)
Ga4 0.0418(7) 0.0384(6) 0.0531(7) 0.0208(6) 0.0186(6) 0.0082(5)
Ga5 0.0336(6) 0.0385(6) 0.0333(6) 0.0179(5) 0.0157(5) 0.0061(5)
Ga6 0.0297(6) 0.0338(6) 0.0375(6) 0.0181(5) 0.0139(5) 0.0054(5)
Cu6 0.0297(6) 0.0338(6) 0.0375(6) 0.0181(5) 0.0139(5) 0.0054(5)
Ga7 0.0298(6) 0.0314(6) 0.0346(6) 0.0140(5) 0.0112(5) 0.0054(5)
Cu7 0.0298(6) 0.0314(6) 0.0346(6) 0.0140(5) 0.0112(5) 0.0054(5)
Ga8 0.0349(6) 0.0367(6) 0.0415(6) 0.0222(5) 0.0163(5) 0.0129(5)
Ga9 0.0329(6) 0.0339(6) 0.0360(6) 0.0171(5) 0.0129(5) 0.0083(5)
Cu9 0.0329(6) 0.0339(6) 0.0360(6) 0.0171(5) 0.0129(5) 0.0083(5)
Ga10 0.0363(6) 0.0294(6) 0.0377(6) 0.0115(5) 0.0102(5) 0.0046(5)
Ga11 0.0362(6) 0.0461(7) 0.0278(5) 0.0156(5) 0.0109(5) 0.0041(5)
Ga12 0.0295(6) 0.0331(6) 0.0310(6) 0.0147(5) 0.0118(5) 0.0056(5)
Cu12 0.0295(6) 0.0331(6) 0.0310(6) 0.0147(5) 0.0118(5) 0.0056(5)
Ga13 0.0312(6) 0.0361(6) 0.0290(6) 0.0141(5) 0.0101(5) 0.0057(5)
Cu13 0.0312(6) 0.0361(6) 0.0290(6) 0.0141(5) 0.0101(5) 0.0057(5)
Ga14 0.0338(6) 0.0349(6) 0.0384(6) 0.0204(5) 0.0164(5) 0.0082(5)
Cu14 0.0338(6) 0.0349(6) 0.0384(6) 0.0204(5) 0.0164(5) 0.0082(5)
Ga15 0.0357(6) 0.0315(6) 0.0310(6) 0.0125(5) 0.0116(5) 0.0088(5)
Cu15 0.0357(6) 0.0315(6) 0.0310(6) 0.0125(5) 0.0116(5) 0.0088(5)
Ga16 0.0429(7) 0.0428(6) 0.0528(7) 0.0309(6) 0.0237(6) 0.0160(6)
Ga17 0.0368(6) 0.0360(6) 0.0366(6) 0.0196(5) 0.0162(5) 0.0119(5)
Cu17 0.0368(6) 0.0360(6) 0.0366(6) 0.0196(5) 0.0162(5) 0.0119(5)
Ga18 0.0379(6) 0.0338(6) 0.0329(6) 0.0145(5) 0.0137(5) 0.0118(5)
Cu18 0.0379(6) 0.0338(6) 0.0329(6) 0.0145(5) 0.0137(5) 0.0118(5)
Ga19 0.0468(7) 0.0352(6) 0.0390(6) 0.0112(5) 0.0142(6) 0.0122(5)
Ga20 0.0413(7) 0.0442(7) 0.0289(6) 0.0135(5) 0.0069(5) 0.0033(5)
Ga21 0.0342(6) 0.0361(6) 0.0315(6) 0.0131(5) 0.0075(5) 0.0006(5)
Ga22 0.0365(6) 0.0414(6) 0.0300(6) 0.0152(5) 0.0077(5) 0.0103(5)
Ga23 0.0323(6) 0.0315(6) 0.0370(6) 0.0158(5) 0.0135(5) 0.0043(5)
Ga24 0.0317(6) 0.0341(6) 0.0300(6) 0.0141(5) 0.0109(5) 0.0072(5)
Cu24 0.0317(6) 0.0341(6) 0.0300(6) 0.0141(5) 0.0109(5) 0.0072(5)
Ga25 0.0352(6) 0.0375(6) 0.0322(6) 0.0164(5) 0.0110(5) 0.0118(5)
Ga26 0.0419(7) 0.0368(6) 0.0489(7) 0.0250(5) 0.0211(6) 0.0084(5)
Ga27 0.0362(6) 0.0347(6) 0.0348(6) 0.0191(5) 0.0160(5) 0.0101(5)
Cu27 0.0362(6) 0.0347(6) 0.0348(6) 0.0191(5) 0.0160(5) 0.0101(5)
Ga28 0.0385(6) 0.0357(6) 0.0314(6) 0.0152(5) 0.0149(5) 0.0127(5)
Cu28 0.0385(6) 0.0357(6) 0.0314(6) 0.0152(5) 0.0149(5) 0.0127(5)
Ga29 0.0470(7) 0.0436(7) 0.0377(6) 0.0163(5) 0.0162(6) 0.0199(6)
Ga30 0.0663(9) 0.0582(8) 0.0696(9) 0.0476(7) 0.0390(8) 0.0280(7)
Ga31 0.0511(7) 0.0460(7) 0.0472(7) 0.0295(6) 0.0279(6) 0.0188(6)
Ga32 0.0466(7) 0.0453(7) 0.0363(6) 0.0227(5) 0.0218(5) 0.0175(6)
Ga33 0.0536(8) 0.0476(7) 0.0371(6) 0.0168(6) 0.0221(6) 0.0209(6)
Ga34 0.0629(9) 0.0463(7) 0.0442(7) 0.0137(6) 0.0216(6) 0.0245(7)
Cu1 0.0286(6) 0.0300(6) 0.0289(6) 0.0139(5) 0.0107(5) 0.0067(5)
Cl1 0.0416(18) 0.085(3) 0.119(3) 0.057(2) 0.032(2) 0.0131(18)
S2 0.0358(15) 0.0557(17) 0.0688(19) 0.0347(16) 0.0284(15) 0.0096(13)
S3 0.0334(15) 0.0513(17) 0.0685(19) 0.0314(15) 0.0217(14) 0.0108(13)
S4 0.0388(17) 0.0514(18) 0.090(2) 0.0375(18) 0.0260(17) 0.0093(14)
S5 0.0371(14) 0.0459(15) 0.0445(15) 0.0243(13) 0.0230(12) 0.0091(12)
S6 0.0292(13) 0.0393(14) 0.0433(14) 0.0222(12) 0.0155(11) 0.0078(11)
S7 0.0305(14) 0.0340(13) 0.0454(15) 0.0179(12) 0.0136(12) 0.0038(11)
S8 0.0323(14) 0.0465(15) 0.0571(16) 0.0321(14) 0.0209(13) 0.0167(12)
S9 0.0324(14) 0.0375(14) 0.0467(15) 0.0200(12) 0.0149(12) 0.0081(11)
S10 0.0352(15) 0.0316(13) 0.0468(15) 0.0120(12) 0.0109(12) 0.0003(11)
S11 0.0396(15) 0.0548(16) 0.0320(13) 0.0217(12) 0.0166(12) 0.0069(13)
S12 0.0301(13) 0.0320(12) 0.0350(13) 0.0164(10) 0.0143(11) 0.0060(10)
S13 0.0337(13) 0.0335(13) 0.0330(12) 0.0165(11) 0.0147(11) 0.0070(11)
S14 0.0324(13) 0.0304(12) 0.0354(13) 0.0161(10) 0.0138(11) 0.0076(10)
S15 0.0251(12) 0.0291(12) 0.0321(12) 0.0146(10) 0.0100(10) 0.0048(10)
S16 0.0335(13) 0.0284(12) 0.0327(12) 0.0111(10) 0.0098(11) 0.0058(10)
S17 0.0370(14) 0.0421(14) 0.0550(16) 0.0312(13) 0.0197(13) 0.0162(12)
S18 0.0354(14) 0.0339(13) 0.0338(13) 0.0167(11) 0.0132(11) 0.0111(11)
S19 0.0342(14) 0.0330(13) 0.0315(12) 0.0123(11) 0.0096(11) 0.0075(11)
S20 0.0451(16) 0.0297(13) 0.0405(15) 0.0065(11) 0.0118(12) 0.0063(12)
S21 0.0444(16) 0.0516(16) 0.0264(12) 0.0152(12) 0.0091(12) 0.0014(13)
S22 0.0334(14) 0.0368(13) 0.0313(12) 0.0145(11) 0.0115(11) 0.0058(11)
S23 0.0342(14) 0.0374(13) 0.0273(12) 0.0141(11) 0.0072(10) 0.0051(11)
S24 0.0302(13) 0.0314(12) 0.0363(13) 0.0164(11) 0.0141(11) 0.0056(10)
S25 0.0265(12) 0.0290(12) 0.0258(11) 0.0115(10) 0.0091(10) 0.0044(10)
S26 0.0332(13) 0.0336(13) 0.0327(12) 0.0158(11) 0.0112(11) 0.0087(11)
S27 0.0368(14) 0.0349(13) 0.0446(14) 0.0234(12) 0.0187(12) 0.0087(11)
S28 0.0330(13) 0.0298(12) 0.0303(12) 0.0164(10) 0.0135(10) 0.0084(10)
S29 0.0322(13) 0.0297(12) 0.0272(11) 0.0120(10) 0.0107(10) 0.0081(10)
S30 0.0406(15) 0.0328(13) 0.0351(13) 0.0121(11) 0.0128(11) 0.0124(11)
S31 0.0593(19) 0.0525(17) 0.071(2) 0.0454(16) 0.0372(16) 0.0262(15)
S32 0.0418(15) 0.0412(14) 0.0393(14) 0.0243(12) 0.0187(12) 0.0154(12)
S33 0.0413(15) 0.0385(13) 0.0329(13) 0.0181(11) 0.0169(11) 0.0158(12)
S34 0.0444(15) 0.0362(13) 0.0341(13) 0.0131(11) 0.0153(12) 0.0151(12)
S35 0.0595(19) 0.0384(15) 0.0421(15) 0.0095(13) 0.0166(14) 0.0177(14)
S36 0.0418(16) 0.0420(15) 0.0324(13) 0.0125(12) 0.0054(12) -0.0024(12)
S37 0.0449(16) 0.0476(16) 0.0348(14) 0.0175(12) 0.0075(12) 0.0109(13)
S38 0.0364(14) 0.0336(13) 0.0368(13) 0.0136(11) 0.0104(11) 0.0015(11)
S39 0.0304(13) 0.0359(13) 0.0305(12) 0.0134(11) 0.0078(10) 0.0054(11)
S40 0.0387(15) 0.0416(14) 0.0351(13) 0.0175(12) 0.0096(11) 0.0142(12)
S41 0.0398(15) 0.0326(13) 0.0471(15) 0.0198(12) 0.0174(12) 0.0027(11)
S42 0.0318(13) 0.0337(13) 0.0360(13) 0.0164(11) 0.0152(11) 0.0079(11)
S43 0.0330(13) 0.0355(13) 0.0328(13) 0.0156(11) 0.0132(11) 0.0103(11)
S44 0.0483(17) 0.0469(16) 0.0381(14) 0.0163(12) 0.0135(13) 0.0250(14)
S45 0.0560(18) 0.0433(15) 0.0665(19) 0.0357(15) 0.0318(16) 0.0131(14)
S46 0.0409(15) 0.0387(14) 0.0443(14) 0.0249(12) 0.0223(12) 0.0126(12)
S47 0.0400(14) 0.0403(14) 0.0338(13) 0.0193(11) 0.0176(11) 0.0133(12)
S48 0.0442(15) 0.0396(14) 0.0336(13) 0.0141(11) 0.0166(12) 0.0174(12)
S49 0.0592(19) 0.0504(17) 0.0450(16) 0.0156(14) 0.0185(14) 0.0309(15)
S51 0.068(2) 0.0568(18) 0.0655(19) 0.0440(16) 0.0416(17) 0.0261(16)
S52 0.0607(18) 0.0504(16) 0.0442(15) 0.0286(13) 0.0317(14) 0.0218(14)
S53 0.0575(18) 0.0485(16) 0.0363(14) 0.0195(12) 0.0261(13) 0.0231(14)
S54 0.067(2) 0.0511(17) 0.0410(15) 0.0151(13) 0.0276(15) 0.0278(16)
S55 0.091(3) 0.058(2) 0.062(2) 0.0148(17) 0.036(2) 0.038(2)
S50 0.069(5) 0.066(5) 0.081(5) 0.057(4) 0.046(4) 0.038(4)

loop_
_atom_type_symbol
_atom_type_description
_atom_type_scat_dispersion_real
_atom_type_scat_dispersion_imag
_atom_type_scat_source
C C 0.0033 0.0016 'International Tables Vol C Tables 4.2.6.8 and 6.1.1.4'
H H 0.0000 0.0000 'International Tables Vol C Tables 4.2.6.8 and 6.1.1.4'
Ga Ga 0.2307 1.6083 'International Tables Vol C Tables 4.2.6.8 and 6.1.1.4'
N N 0.0061 0.0033 'International Tables Vol C Tables 4.2.6.8 and 6.1.1.4'
S S 0.1246 0.1234 'International Tables Vol C Tables 4.2.6.8 and 6.1.1.4'
Cu Cu 0.3201 1.2651 'International Tables Vol C Tables 4.2.6.8 and 6.1.1.4'
Cl Cl 0.1484 0.1585 'International Tables Vol C Tables 4.2.6.8 and 6.1.1.4'

loop_
_geom_angle_atom_site_label_1
_geom_angle_atom_site_label_2
_geom_angle_atom_site_label_3
_geom_angle
S2 Ga1 Cl1 105.21(15)
S2 Ga1 S4 116.28(14)
Cl1 Ga1 S4 103.49(14)
S2 Ga1 S3 115.31(13)
Cl1 Ga1 S3 103.84(14)
S4 Ga1 S3 110.95(14)
S5 Ga2 S2 108.54(11)
S5 Ga2 S7 110.00(11)
S2 Ga2 S7 107.41(11)
S5 Ga2 S6 109.56(10)
S2 Ga2 S6 108.36(11)
S7 Ga2 S6 112.85(10)
S8 Ga3 S3 107.44(11)
S8 Ga3 S6 111.35(11)
S3 Ga3 S6 105.97(11)
S8 Ga3 S9 109.79(11)
S3 Ga3 S9 106.53(11)
S6 Ga3 S9 115.30(11)
S10 Ga4 S4 107.92(12)
S10 Ga4 S7 111.21(11)
S4 Ga4 S7 106.57(13)
S10 Ga4 S9 110.44(11)
S4 Ga4 S9 105.99(12)
S7 Ga4 S9 114.31(10)
S11 Ga5 S5 107.35(10)
S11 Ga5 S13 108.63(11)
S5 Ga5 S13 109.08(10)
S11 Ga5 S12 109.19(10)
S5 Ga5 S12 108.52(10)
S13 Ga5 S12 113.87(10)
S15 Ga6 S14 111.98(10)
S15 Ga6 S12 111.28(10)
S14 Ga6 S12 108.07(10)
S15 Ga6 S6 110.80(10)
S14 Ga6 S6 107.51(10)
S12 Ga6 S6 106.98(10)
S15 Ga7 S13 112.44(10)
S15 Ga7 S16 111.77(10)
S13 Ga7 S16 107.45(10)
S15 Ga7 S7 110.66(10)
S13 Ga7 S7 106.86(10)
S16 Ga7 S7 107.39(10)
S17 Ga8 S8 107.66(10)
S17 Ga8 S14 109.34(10)
S8 Ga8 S14 107.88(11)
S17 Ga8 S18 109.26(11)
S8 Ga8 S18 108.18(11)
S14 Ga8 S18 114.31(10)
S15 Ga9 S18 112.44(10)
S15 Ga9 S19 112.59(10)
S18 Ga9 S19 107.90(10)
S15 Ga9 S9 109.98(10)
S18 Ga9 S9 106.46(10)
S19 Ga9 S9 107.15(10)
S20 Ga10 S10 108.23(11)
S20 Ga10 S19 108.89(11)
S10 Ga10 S19 108.72(11)
S20 Ga10 S16 109.34(11)
S10 Ga10 S16 108.16(11)
S19 Ga10 S16 113.38(10)
S21 Ga11 S11 109.02(11)
S21 Ga11 S23 107.27(11)
S11 Ga11 S23 109.65(11)
S21 Ga11 S22 108.26(11)
S11 Ga11 S22 109.52(11)
S23 Ga11 S22 113.03(10)
S25 Ga12 S12 111.50(10)
S25 Ga12 S24 111.53(10)
S12 Ga12 S24 107.34(10)
S25 Ga12 S22 111.79(10)
S12 Ga12 S22 107.07(10)
S24 Ga12 S22 107.35(10)
S25 Ga13 S23 110.95(10)
S25 Ga13 S13 112.14(10)
S23 Ga13 S13 107.78(10)
S25 Ga13 S26 111.49(10)
S23 Ga13 S26 107.26(10)
S13 Ga13 S26 106.97(10)
S28 Ga14 S14 111.54(10)
S28 Ga14 S27 111.20(10)
S14 Ga14 S27 107.38(10)
S28 Ga14 S24 111.22(10)
S14 Ga14 S24 107.72(10)
S27 Ga14 S24 107.58(10)
S29 Ga15 S26 112.21(10)
S29 Ga15 S30 110.95(10)
S26 Ga15 S30 107.09(10)
S29 Ga15 S16 111.75(10)
S26 Ga15 S16 107.61(10)
S30 Ga15 S16 106.95(10)
S17 Ga16 S31 108.74(11)
S17 Ga16 S32 109.57(11)
S31 Ga16 S32 108.29(11)
S17 Ga16 S27 110.12(11)
S31 Ga16 S27 107.04(12)
S32 Ga16 S27 112.96(10)
S28 Ga17 S18 111.48(10)
S28 Ga17 S32 110.66(10)
S18 Ga17 S32 107.20(10)
S28 Ga17 S33 112.53(10)
S18 Ga17 S33 106.97(10)
S32 Ga17 S33 107.74(10)
S29 Ga18 S19 111.43(10)
S29 Ga18 S33 112.16(10)
S19 Ga18 S33 107.00(10)
S29 Ga18 S34 111.56(10)
S19 Ga18 S34 107.28(10)
S33 Ga18 S34 107.13(10)
S35 Ga19 S20 108.50(12)
S35 Ga19 S30 108.05(11)
S20 Ga19 S30 109.75(11)
S35 Ga19 S34 108.21(12)
S20 Ga19 S34 109.58(11)
S30 Ga19 S34 112.65(10)
N1 Ga20 S36 99.5(3)
N1 Ga20 S37 101.5(3)
S36 Ga20 S37 117.64(12)
N1 Ga20 S21 102.9(3)
S36 Ga20 S21 116.19(12)
S37 Ga20 S21 114.98(12)
S38 Ga21 S36 108.44(11)
S38 Ga21 S39 109.50(11)
S36 Ga21 S39 108.08(11)
S38 Ga21 S22 110.48(11)
S36 Ga21 S22 107.49(11)
S39 Ga21 S22 112.71(10)
S37 Ga22 S40 108.68(11)
S37 Ga22 S23 108.83(11)
S40 Ga22 S23 108.95(11)
S37 Ga22 S39 108.12(11)
S40 Ga22 S39 110.25(11)
S23 Ga22 S39 111.95(10)
S38 Ga23 S41 107.81(10)
S38 Ga23 S42 109.02(10)
S41 Ga23 S42 108.78(10)
S38 Ga23 S24 108.55(10)
S41 Ga23 S24 109.00(10)
S42 Ga23 S24 113.51(10)
S25 Ga24 S43 111.78(10)
S25 Ga24 S39 110.73(10)
S43 Ga24 S39 107.93(10)
S25 Ga24 S42 111.75(10)
S43 Ga24 S42 106.87(10)
S39 Ga24 S42 107.56(10)
S40 Ga25 S44 107.42(11)
S40 Ga25 S43 109.43(10)
S44 Ga25 S43 108.08(11)
S40 Ga25 S26 108.92(11)
S44 Ga25 S26 108.61(11)
S43 Ga25 S26 114.16(10)
S41 Ga26 S45 108.12(11)
S41 Ga26 S27 110.41(11)
S45 Ga26 S27 108.72(11)
S41 Ga26 S46 109.15(11)
S45 Ga26 S46 108.24(11)
S27 Ga26 S46 112.09(10)
S28 Ga27 S42 112.64(10)
S28 Ga27 S47 111.60(10)
S42 Ga27 S47 106.83(10)
S28 Ga27 S46 110.69(10)
S42 Ga27 S46 107.32(10)
S47 Ga27 S46 107.50(10)
S29 Ga28 S43 112.55(10)
S29 Ga28 S47 111.06(10)
S43 Ga28 S47 107.64(10)
S29 Ga28 S48 110.61(10)
S43 Ga28 S48 107.22(10)
S47 Ga28 S48 107.53(10)
S49 Ga29 S44 108.00(11)
S49 Ga29 S30 107.74(12)
S44 Ga29 S30 110.14(11)
S49 Ga29 S48 109.37(12)
S44 Ga29 S48 108.64(11)
S30 Ga29 S48 112.83(10)
N3 Ga30 S45 106.1(9)
N3 Ga30 S51 101.7(8)
S45 Ga30 S51 115.60(13)
N3 Ga30 S31 99.1(8)
S45 Ga30 S31 116.13(13)
S51 Ga30 S31 114.98(13)
N3 Ga30 S50 6.9(9)
S45 Ga30 S50 99.5(2)
S51 Ga30 S50 103.4(2)
S31 Ga30 S50 104.1(2)
S52 Ga31 S51 109.18(11)
S52 Ga31 S32 109.35(11)
S51 Ga31 S32 108.51(11)
S52 Ga31 S46 110.22(11)
S51 Ga31 S46 107.23(12)
S32 Ga31 S46 112.28(10)
S52 Ga32 S53 107.86(11)
S52 Ga32 S33 108.83(11)
S53 Ga32 S33 108.51(11)
S52 Ga32 S47 109.54(11)
S53 Ga32 S47 107.52(11)
S33 Ga32 S47 114.38(10)
S54 Ga33 S53 108.90(12)
S54 Ga33 S48 107.97(11)
S53 Ga33 S48 108.85(11)
S54 Ga33 S34 108.20(12)
S53 Ga33 S34 109.37(11)
S48 Ga33 S34 113.46(11)
S35 Ga34 S49 114.37(13)
S35 Ga34 S55 103.61(14)
S49 Ga34 S55 103.21(13)
S35 Ga34 S54 115.07(13)
S49 Ga34 S54 114.78(13)
S55 Ga34 S54 103.62(14)
S28 Cu1 S25 109.56(9)
S28 Cu1 S15 109.43(10)
S25 Cu1 S15 109.72(10)
S28 Cu1 S29 109.32(10)
S25 Cu1 S29 109.25(10)
S15 Cu1 S29 109.55(10)
Ga1 S2 Ga2 103.02(13)
Ga3 S3 Ga1 104.33(12)
Ga1 S4 Ga4 104.67(13)
Ga2 S5 Ga5 108.14(11)
Ga3 S6 Ga6 104.39(11)
Ga3 S6 Ga2 109.98(11)
Ga6 S6 Ga2 106.77(11)
Ga7 S7 Ga4 104.85(11)
Ga7 S7 Ga2 106.79(11)
Ga4 S7 Ga2 110.48(12)
Ga3 S8 Ga8 106.93(11)
Ga9 S9 Ga3 105.76(11)
Ga9 S9 Ga4 105.32(11)
Ga3 S9 Ga4 109.52(12)
Ga4 S10 Ga10 107.43(11)
Ga11 S11 Ga5 108.30(11)
Ga12 S12 Ga6 107.69(10)
Ga12 S12 Ga5 107.32(11)
Ga6 S12 Ga5 107.76(10)
Ga7 S13 Ga13 107.19(10)
Ga7 S13 Ga5 107.17(11)
Ga13 S13 Ga5 106.56(10)
Ga6 S14 Ga14 107.05(11)
Ga6 S14 Ga8 107.74(10)
Ga14 S14 Ga8 106.80(11)
Ga9 S15 Ga7 110.41(10)
Ga9 S15 Ga6 110.70(10)
Ga7 S15 Ga6 110.35(11)
Ga9 S15 Cu1 108.09(10)
Ga7 S15 Cu1 108.62(10)
Ga6 S15 Cu1 108.61(10)
Ga7 S16 Ga15 106.85(10)
Ga7 S16 Ga10 108.09(11)
Ga15 S16 Ga10 107.27(11)
Ga16 S17 Ga8 107.57(11)
Ga9 S18 Ga17 106.58(11)
Ga9 S18 Ga8 107.89(11)
Ga17 S18 Ga8 106.72(11)
Ga9 S19 Ga18 106.82(11)
Ga9 S19 Ga10 107.78(11)
Ga18 S19 Ga10 107.41(11)
Ga19 S20 Ga10 108.04(11)
Ga11 S21 Ga20 101.19(11)
Ga12 S22 Ga21 105.95(11)
Ga12 S22 Ga11 106.36(11)
Ga21 S22 Ga11 109.33(11)
Ga13 S23 Ga11 106.65(11)
Ga13 S23 Ga22 107.55(11)
Ga11 S23 Ga22 109.55(11)
Ga12 S24 Ga14 107.69(10)
Ga12 S24 Ga23 107.51(11)
Ga14 S24 Ga23 107.46(11)
Ga12 S25 Ga13 109.59(10)
Ga12 S25 Ga24 109.72(10)
Ga13 S25 Ga24 109.85(10)
Ga12 S25 Cu1 109.02(10)
Ga13 S25 Cu1 109.14(10)
Ga24 S25 Cu1 109.52(10)
Ga15 S26 Ga13 107.03(11)
Ga15 S26 Ga25 107.68(11)
Ga13 S26 Ga25 106.87(10)
Ga14 S27 Ga26 106.82(11)
Ga14 S27 Ga16 106.30(11)
Ga26 S27 Ga16 109.67(11)
Ga27 S28 Cu1 108.90(10)
Ga27 S28 Ga17 109.74(10)
Cu1 S28 Ga17 109.06(10)
Ga27 S28 Ga14 109.66(10)
Cu1 S28 Ga14 109.16(10)
Ga17 S28 Ga14 110.29(11)
Ga15 S29 Ga18 109.97(10)
Ga15 S29 Ga28 109.57(11)
Ga18 S29 Ga28 110.12(11)
Ga15 S29 Cu1 108.76(10)
Ga18 S29 Cu1 109.47(11)
Ga28 S29 Cu1 108.94(10)
Ga15 S30 Ga29 106.98(11)
Ga15 S30 Ga19 107.32(11)
Ga29 S30 Ga19 109.11(12)
Ga16 S31 Ga30 102.29(12)
Ga17 S32 Ga31 106.66(11)
Ga17 S32 Ga16 107.15(11)
Ga31 S32 Ga16 109.69(12)
Ga18 S33 Ga17 107.04(11)
Ga18 S33 Ga32 107.07(11)
Ga17 S33 Ga32 106.04(11)
Ga18 S34 Ga33 106.50(11)
Ga18 S34 Ga19 106.42(11)
Ga33 S34 Ga19 108.86(11)
Ga19 S35 Ga34 103.12(12)
Ga20 S36 Ga21 100.94(11)
Ga20 S37 Ga22 100.17(12)
Ga21 S38 Ga23 108.19(11)
Ga24 S39 Ga21 107.10(11)
Ga24 S39 Ga22 106.97(10)
Ga21 S39 Ga22 110.13(11)
Ga25 S40 Ga22 108.12(11)
Ga26 S41 Ga23 108.43(11)
Ga27 S42 Ga24 107.33(10)
Ga27 S42 Ga23 106.83(11)
Ga24 S42 Ga23 106.97(11)
Ga28 S43 Ga24 107.07(11)
Ga28 S43 Ga25 107.24(11)
Ga24 S43 Ga25 106.80(11)
Ga29 S44 Ga25 108.31(12)
Ga26 S45 Ga30 101.02(12)
Ga27 S46 Ga31 106.97(11)
Ga27 S46 Ga26 107.18(11)
Ga31 S46 Ga26 109.93(11)
Ga28 S47 Ga27 107.35(11)
Ga28 S47 Ga32 107.97(11)
Ga27 S47 Ga32 107.13(11)
Ga28 S48 Ga33 107.22(11)
Ga28 S48 Ga29 106.97(11)
Ga33 S48 Ga29 108.76(12)
Ga29 S49 Ga34 102.55(12)
Ga31 S51 Ga30 102.30(12)
Ga32 S52 Ga31 108.04(12)
Ga33 S53 Ga32 108.84(12)
Ga33 S54 Ga34 102.79(13)
C3 N1 C1 107.8(9)
C3 N1 Ga20 127.9(7)
C1 N1 Ga20 124.2(7)
C3 N2 C2 108.7(9)
C3 N2 C5 125.8(10)
C2 N2 C5 125.4(10)
C2 C1 N1 108.2(9)
C1 C2 N2 106.5(9)
N1 C3 N2 108.8(9)
N1 C3 C4 125.7(10)
N2 C3 C4 125.4(10)
N2 C5 C6 110.4(11)
C7 C6 C5 112.1(14)
C6 C7 C8 109.0(16)
C13 N3 C11 110.0(17)
C13 N3 Ga30 128.1(19)
C11 N3 Ga30 121.8(19)
C13 N4 C12 107.8(14)
C13 N4 C15 125.0(19)
C12 N4 C15 127.2(19)
N3 C11 C12 106.4(16)
N4 C12 C11 108.0(16)
N3 C13 N4 107.8(15)
N3 C13 C14 128(2)
N4 C13 C14 123.8(19)
N4 C15 C16 108.2(18)
C17 C16 C15 110(2)
C18 C17 C16 113(3)
C23 N5 C21 106.8(14)
C23 N5 C24 126.8(17)
C21 N5 C24 126.4(18)
C22 N6 C23 105.7(13)
C22 N6 C26 125.0(17)
C23 N6 C26 129.3(17)
C22 C21 N5 108.8(15)
C21 C22 N6 109.7(16)
N5 C23 N6 109.0(14)
N5 C23 C25 124.1(16)
N6 C23 C25 127.0(16)
N6 C26 C27 107.7(14)
C28 C27 C26 102.6(17)
C29 C28 C27 114(2)
C31 N7 C33 108.2(14)
C31 N7 C34 127.9(17)
C33 N7 C34 123.9(17)
C33 N8 C32 108.5(13)
C33 N8 C36 129.4(17)
C32 N8 C36 122.1(16)
C32 C31 N7 109.6(15)
C31 C32 N8 105.1(14)
N8 C33 N7 108.6(14)
N8 C33 C35 132.4(17)
N7 C33 C35 118.9(16)
N8 C36 C37 117.8(19)
C36 C37 C38 111(2)
C39 C38 C37 110(2)
C43 N9 C41 107.5(14)
C43 N9 C44 130(2)
C41 N9 C44 122.5(19)
C42 N10 C43 108.3(14)
C42 N10 C46 127.0(18)
C43 N10 C46 124.7(18)
C42 C41 N9 106.2(15)
N10 C42 C41 109.4(16)
N9 C43 N10 108.6(15)
N9 C43 C45 129(2)
N10 C43 C45 122.2(19)
C47 C46 N10 117(2)
C46 C47 C48 125(3)
C47 C48 C49 112(3)
C53 N11 C51 109.2(14)
C53 N11 C54 119.9(18)
C51 N11 C54 130.9(19)
C53 N12 C52 107.7(14)
C53 N12 C56 125.4(16)
C52 N12 C56 126.8(18)
C52 C51 N11 105.2(15)
C51 C52 N12 109.1(16)
N12 C53 N11 108.8(14)
N12 C53 C55 128.1(18)
N11 C53 C55 123.0(18)
C57 C56 N12 110(2)
C56 C57 C58 129(3)
C57 C58 C59 111(2)
C63 N13 C61 106.3(14)
C63 N13 C64 130(2)
C61 N13 C64 124(2)
C63 N14 C62 106.4(14)
C63 N14 C66 127(2)
C62 N14 C66 126.1(19)
C62 C61 N13 108.9(16)
C61 C62 N14 107.6(16)
N13 C63 N14 110.8(15)
N13 C63 C65 125.0(19)
N14 C63 C65 124.1(19)
C67 C66 N14 142(3)
C66 C67 C68 140(4)
C67 C68 C69 130(3)
C11A N3A C13A 107.4(15)
C11A N3A C14A 129(2)
C13A N3A C14A 123(2)
C13A N4A C12A 108.3(15)
C13A N4A C16A 126(2)
C12A N4A C16A 125.8(19)
N3A C11A C12A 107.5(16)
N4A C12A C11A 107.6(16)
N4A C13A N3A 109.2(15)
N4A C13A C15A 128(2)
N3A C13A C15A 123(2)
C17A C16A N4A 121(3)
C16A C17A C18A 120(3)
C17A C18A C19A 114(3)
C11B N3B C13B 111.6(16)
C11B N3B C14B 128(2)
C13B N3B C14B 120(2)
C12B N4B C13B 107.5(15)
C12B N4B C16B 130(2)
C13B N4B C16B 122(2)
N4B C12B C11B 108.3(16)
N3B C11B C12B 105.8(16)
N3B C13B N4B 106.6(15)
N3B C13B C15B 126(2)
N4B C13B C15B 128(2)
N4B C16B C17B 119(2)
C18B C17B C16B 115(3)
C17B C18B C19B 113(3)
C23B N5B C21B 108.0(15)
C23B N5B C24B 124(2)
C21B N5B C24B 128(2)
C23B N6B C22B 108.4(15)
C23B N6B C26B 124.2(19)
C22B N6B C26B 127.3(18)
C22B C21B N5B 107.0(16)
C21B C22B N6B 106.5(16)
N5B C23B N6B 109.9(15)
N5B C23B C25B 126(2)
N6B C23B C25B 124.4(19)
N6B C26B C27B 113(2)
C28B C27B C26B 109(2)
C29B C28B C27B 119(3)
C31B N7B C33B 108.5(14)
C31B N7B C34B 128(2)
C33B N7B C34B 123.2(19)
C33B N8B C32B 109.5(14)
C33B N8B C36B 127(2)
C32B N8B C36B 123.3(19)
C32B C31B N7B 107.6(15)
C31B C32B N8B 105.8(15)
N8B C33B N7B 108.4(15)
N8B C33B C35B 131(2)
N7B C33B C35B 120.4(19)
N8B C36B C37B 114(2)
C36B C37B C38B 102.5(19)
C39B C38B C37B 104(2)
C43B N9B C41B 107.2(14)
C43B N9B C44B 129(2)
C41B N9B C44B 124(2)
C43B N10B C42B 107.7(14)
C43B N10B C46B 135.1(19)
C42B N10B C46B 117.1(18)
C42B C41B N9B 108.0(16)
C41B C42B N10B 107.4(16)
N10B C43B N9B 109.6(15)
N10B C43B C45B 130(2)
N9B C43B C45B 120.0(19)
N10B C46B C47B 118(2)
C46B C47B C48B 115(3)
C47B C48B C49B 109(3)
C61B N13B C63B 108.5(15)
C61B N13B C64B 131(2)
C63B N13B C64B 120.5(19)
C63B N14B C62B 108.0(15)
C63B N14B C66B 123.1(19)
C62B N14B C66B 129(2)
N13B C61B C62B 109.0(16)
N14B C62B C61B 106.7(16)
N13B C63B N14B 107.7(15)
N13B C63B C65B 124(2)
N14B C63B C65B 128(2)
C66B C67B C68B 122(2)
N14B C66B C67B 134(2)
C67B C68B C69B 114(3)
C53B N11B C51B 107.5(14)
C53B N11B C54B 126.8(18)
C51B N11B C54B 125.6(19)
C53B N12B C56B 133.4(18)
C53B N12B C52B 106.8(14)
C56B N12B C52B 119.8(16)
C52B C51B N11B 109.1(16)
C51B C52B N12B 106.5(15)
N12B C53B N11B 110.1(14)
N12B C53B C55B 128.0(17)
N11B C53B C55B 121.8(17)
N12B C56B C57B 124.9(19)
C56B C57B C58B 123(2)
C57B C58B C59B 110(2)

loop_
_geom_bond_atom_site_label_1
_geom_bond_atom_site_label_2
_geom_bond_distance
Ga1 S2 2.236(4)
Ga1 Cl1 2.256(4)
Ga1 S4 2.275(4)
Ga1 S3 2.300(3)
Ga2 S5 2.243(3)
Ga2 S2 2.261(3)
Ga2 S7 2.327(3)
Ga2 S6 2.330(3)
Ga3 S8 2.247(3)
Ga3 S3 2.289(3)
Ga3 S6 2.304(3)
Ga3 S9 2.314(3)
Ga4 S10 2.236(3)
Ga4 S4 2.283(3)
Ga4 S7 2.313(3)
Ga4 S9 2.324(3)
Ga5 S11 2.259(3)
Ga5 S5 2.266(3)
Ga5 S13 2.316(3)
Ga5 S12 2.319(3)
Ga6 S15 2.285(3)
Ga6 S14 2.292(3)
Ga6 S12 2.295(3)
Ga6 S6 2.313(3)
Ga7 S15 2.283(3)
Ga7 S13 2.288(3)
Ga7 S16 2.294(3)
Ga7 S7 2.309(3)
Ga8 S17 2.256(3)
Ga8 S8 2.284(3)
Ga8 S14 2.315(3)
Ga8 S18 2.318(3)
Ga9 S15 2.277(3)
Ga9 S18 2.288(3)
Ga9 S19 2.289(3)
Ga9 S9 2.313(3)
Ga10 S20 2.261(3)
Ga10 S10 2.266(3)
Ga10 S19 2.314(3)
Ga10 S16 2.318(3)
Ga11 S21 2.250(3)
Ga11 S11 2.251(3)
Ga11 S23 2.320(3)
Ga11 S22 2.333(3)
Ga12 S25 2.280(3)
Ga12 S12 2.290(3)
Ga12 S24 2.294(3)
Ga12 S22 2.303(3)
Ga13 S25 2.283(3)
Ga13 S23 2.297(3)
Ga13 S13 2.299(3)
Ga13 S26 2.303(3)
Ga14 S28 2.286(3)
Ga14 S14 2.294(3)
Ga14 S27 2.303(3)
Ga14 S24 2.305(3)
Ga15 S29 2.279(3)
Ga15 S26 2.292(3)
Ga15 S30 2.296(3)
Ga15 S16 2.299(3)
Ga16 S17 2.251(3)
Ga16 S31 2.255(3)
Ga16 S32 2.319(3)
Ga16 S27 2.329(3)
Ga17 S28 2.285(3)
Ga17 S18 2.299(3)
Ga17 S32 2.301(3)
Ga17 S33 2.303(3)
Ga18 S29 2.281(3)
Ga18 S19 2.296(3)
Ga18 S33 2.297(3)
Ga18 S34 2.303(3)
Ga19 S35 2.251(3)
Ga19 S20 2.253(3)
Ga19 S30 2.327(3)
Ga19 S34 2.331(3)
Ga20 N1 2.030(9)
Ga20 S36 2.251(3)
Ga20 S37 2.254(3)
Ga20 S21 2.268(3)
Ga21 S38 2.250(3)
Ga21 S36 2.253(3)
Ga21 S39 2.321(3)
Ga21 S22 2.325(3)
Ga22 S37 2.257(3)
Ga22 S40 2.264(3)
Ga22 S23 2.320(3)
Ga22 S39 2.327(3)
Ga23 S38 2.264(3)
Ga23 S41 2.266(3)
Ga23 S42 2.321(3)
Ga23 S24 2.322(3)
Ga24 S25 2.283(3)
Ga24 S43 2.297(3)
Ga24 S39 2.299(3)
Ga24 S42 2.301(3)
Ga25 S40 2.259(3)
Ga25 S44 2.275(3)
Ga25 S43 2.312(3)
Ga25 S26 2.314(3)
Ga26 S41 2.254(3)
Ga26 S45 2.258(3)
Ga26 S27 2.321(3)
Ga26 S46 2.330(3)
Ga27 S28 2.276(3)
Ga27 S42 2.295(3)
Ga27 S47 2.296(3)
Ga27 S46 2.301(3)
Ga28 S29 2.283(3)
Ga28 S43 2.291(3)
Ga28 S47 2.295(3)
Ga28 S48 2.306(3)
Ga29 S49 2.254(3)
Ga29 S44 2.267(3)
Ga29 S30 2.318(3)
Ga29 S48 2.319(3)
Ga30 N3 2.04(2)
Ga30 S45 2.260(4)
Ga30 S51 2.266(3)
Ga30 S31 2.269(3)
Ga30 S50 2.288(7)
Ga31 S52 2.256(3)
Ga31 S51 2.257(3)
Ga31 S32 2.317(3)
Ga31 S46 2.327(3)
Ga32 S52 2.254(3)
Ga32 S53 2.284(3)
Ga32 S33 2.309(3)
Ga32 S47 2.317(3)
Ga33 S54 2.260(3)
Ga33 S53 2.265(3)
Ga33 S48 2.318(3)
Ga33 S34 2.320(3)
Ga34 S35 2.260(4)
Ga34 S49 2.270(3)
Ga34 S55 2.274(3)
Ga34 S54 2.281(4)
Cu1 S28 2.282(3)
Cu1 S25 2.285(3)
Cu1 S15 2.285(3)
Cu1 S29 2.286(3)
N1 C3 1.332(13)
N1 C1 1.396(13)
N2 C3 1.358(13)
N2 C2 1.382(13)
N2 C5 1.488(13)
C1 C2 1.360(14)
C3 C4 1.476(14)
C5 C6 1.507(17)
C6 C7 1.462(19)
C7 C8 1.60(2)
N3 C13 1.32(2)
N3 C11 1.35(2)
N4 C13 1.35(2)
N4 C12 1.36(2)
N4 C15 1.48(2)
C11 C12 1.36(2)
C13 C14 1.46(2)
C15 C16 1.57(2)
C16 C17 1.54(3)
C17 C18 1.53(3)
N5 C23 1.342(19)
N5 C21 1.36(2)
N5 C24 1.469(19)
N6 C22 1.36(2)
N6 C23 1.362(19)
N6 C26 1.459(19)
C21 C22 1.30(2)
C23 C25 1.47(2)
C26 C27 1.61(2)
C27 C28 1.53(3)
C28 C29 1.49(3)
N7 C31 1.34(2)
N7 C33 1.351(19)
N7 C34 1.476(19)
N8 C33 1.315(18)
N8 C32 1.42(2)
N8 C36 1.456(18)
C31 C32 1.34(2)
C33 C35 1.49(2)
C36 C37 1.48(2)
C37 C38 1.51(2)
C38 C39 1.51(3)
N9 C43 1.35(2)
N9 C41 1.40(2)
N9 C44 1.45(2)
N10 C42 1.35(2)
N10 C43 1.35(2)
N10 C46 1.47(2)
C41 C42 1.35(2)
C43 C45 1.44(2)
C46 C47 1.44(2)
C47 C48 1.44(3)
C48 C49 1.58(3)
N11 C53 1.35(2)
N11 C51 1.38(2)
N11 C54 1.49(2)
N12 C53 1.32(2)
N12 C52 1.38(2)
N12 C56 1.493(19)
C51 C52 1.36(2)
C53 C55 1.48(2)
C56 C57 1.43(2)
C57 C58 1.44(2)
C58 C59 1.57(3)
N13 C63 1.33(2)
N13 C61 1.37(2)
N13 C64 1.46(2)
N14 C63 1.34(2)
N14 C62 1.38(2)
N14 C66 1.437(19)
C61 C62 1.34(2)
C63 C65 1.49(2)
C66 C67 1.31(2)
C67 C68 1.42(2)
C68 C69 1.46(3)
N3A C11A 1.35(2)
N3A C13A 1.37(2)
N3A C14A 1.46(2)
N4A C13A 1.32(2)
N4A C12A 1.36(2)
N4A C16A 1.45(2)
C11A C12A 1.37(2)
C13A C15A 1.43(2)
C16A C17A 1.44(3)
C17A C18A 1.48(3)
C18A C19A 1.53(3)
N3B C11B 1.31(2)
N3B C13B 1.34(2)
N3B C14B 1.49(2)
N4B C12B 1.33(2)
N4B C13B 1.39(2)
N4B C16B 1.45(2)
C12B C11B 1.41(2)
C13B C15B 1.41(2)
C16B C17B 1.52(3)
C17B C18B 1.49(3)
C18B C19B 1.52(3)
N5B C23B 1.32(2)
N5B C21B 1.38(2)
N5B C24B 1.48(2)
N6B C23B 1.33(2)
N6B C22B 1.37(2)
N6B C26B 1.45(2)
C21B C22B 1.37(2)
C23B C25B 1.48(2)
C26B C27B 1.51(3)
C27B C28B 1.51(2)
C28B C29B 1.46(3)
N7B C31B 1.37(2)
N7B C33B 1.37(2)
N7B C34B 1.45(2)
N8B C33B 1.29(2)
N8B C32B 1.41(2)
N8B C36B 1.45(2)
C31B C32B 1.37(2)
C33B C35B 1.49(2)
C36B C37B 1.56(2)
C37B C38B 1.59(3)
C38B C39B 1.53(3)
N9B C43B 1.35(2)
N9B C41B 1.39(2)
N9B C44B 1.45(2)
N10B C43B 1.31(2)
N10B C42B 1.41(2)
N10B C46B 1.45(2)
C41B C42B 1.32(2)
C43B C45B 1.49(2)
C46B C47B 1.46(2)
C47B C48B 1.51(3)
C48B C49B 1.53(3)
N13B C61B 1.32(2)
N13B C63B 1.35(2)
N13B C64B 1.43(2)
N14B C63B 1.36(2)
N14B C62B 1.36(2)
N14B C66B 1.41(2)
C61B C62B 1.36(2)
C63B C65B 1.44(2)
C67B C66B 1.44(2)
C67B C68B 1.49(3)
C68B C69B 1.51(3)
N11B C53B 1.334(19)
N11B C51B 1.37(2)
N11B C54B 1.45(2)
N12B C53B 1.328(19)
N12B C56B 1.412(19)
N12B C52B 1.42(2)
C51B C52B 1.33(2)
C53B C55B 1.48(2)
C56B C57B 1.42(2)
C57B C58B 1.49(2)
C58B C59B 1.56(3)
